data_1560416
loop_
_publ_author_name
'Zhang, Xiaolei'
'Chen, Chen'
'Liu, Xiaoli'
'Gao, Peng'
'Hu, Ming'

_publ_section_title
;
 Series of chiral interpenetrating 3d--4f heterometallic MOFs: Luminescent
 sensors and magnetic properties
;
_journal_name_full 'Journal of Solid State Chemistry'
_journal_page_first 360
_journal_page_last 366
_journal_paper_doi 10.1016/j.jssc.2017.06.020
_journal_volume 253
_journal_year 2017
_chemical_formula_sum 'C24 H16 Er N3 O9 Zn'
_chemical_formula_weight 723.03
_space_group_IT_number 78
_space_group_name_Hall 'P 4cw'
_space_group_name_H-M_alt 'P 43'
_symmetry_cell_setting tetragonal
_symmetry_space_group_name_H-M 'P 43'
_atom_sites_solution_hydrogens geom
_atom_sites_solution_primary direct
_atom_sites_solution_secondary difmap
_cell_angle_alpha 90.00
_cell_angle_beta 90.00
_cell_angle_gamma 90.00
_cell_formula_units_Z 4
_cell_length_a 12.1929(4)
_cell_length_b 12.1929(4)
_cell_length_c 15.0143(7)
_cell_measurement_reflns_used 1719
_cell_measurement_temperature 293(2)
_cell_measurement_theta_max 64.1940
_cell_measurement_theta_min 3.6230
_cell_volume 2232.13(15)
_computing_structure_refinement 'SHELXL-97 (Sheldrick, 1997)'
_computing_structure_solution 'SHELXS-97 (Sheldrick, 1990)'
_diffrn_ambient_temperature 293(2)
_diffrn_measured_fraction_theta_full 1.000
_diffrn_measured_fraction_theta_max 1.000
_diffrn_radiation_monochromator graphite
_diffrn_radiation_source 'fine-focus sealed tube'
_diffrn_radiation_type CuK\a
_diffrn_radiation_wavelength 1.54184
_diffrn_reflns_av_R_equivalents 0.0800
_diffrn_reflns_av_sigmaI/netI 0.1109
_diffrn_reflns_limit_h_max 14
_diffrn_reflns_limit_h_min -11
_diffrn_reflns_limit_k_max 14
_diffrn_reflns_limit_k_min -10
_diffrn_reflns_limit_l_max 17
_diffrn_reflns_limit_l_min -17
_diffrn_reflns_number 8586
_diffrn_reflns_theta_full 67.22
_diffrn_reflns_theta_max 67.22
_diffrn_reflns_theta_min 3.63
_exptl_absorpt_coefficient_mu 8.676
_exptl_absorpt_correction_T_max 0.5819
_exptl_absorpt_correction_T_min 0.5436
_exptl_absorpt_correction_type multi-scan
_exptl_absorpt_process_details sadabs
_exptl_crystal_colour colorless
_exptl_crystal_density_diffrn 2.152
_exptl_crystal_density_method 'not measured'
_exptl_crystal_description block
_exptl_crystal_F_000 1404
_exptl_crystal_size_max 0.08
_exptl_crystal_size_mid 0.07
_exptl_crystal_size_min 0.07
_refine_diff_density_max 1.688
_refine_diff_density_min -1.347
_refine_diff_density_rms 0.197
_refine_ls_abs_structure_details 'Flack H D (1983), Acta Cryst. A39, 876-881'
_refine_ls_abs_structure_Flack 0.03(3)
_refine_ls_extinction_method none
_refine_ls_goodness_of_fit_ref 1.087
_refine_ls_hydrogen_treatment constr
_refine_ls_matrix_type full
_refine_ls_number_parameters 343
_refine_ls_number_reflns 3640
_refine_ls_number_restraints 901
_refine_ls_restrained_S_all 0.979
_refine_ls_R_factor_all 0.1056
_refine_ls_R_factor_gt 0.0824
_refine_ls_shift/su_max 0.001
_refine_ls_shift/su_mean 0.000
_refine_ls_structure_factor_coef Fsqd
_refine_ls_weighting_details 'calc w=1/[\s^2^(Fo^2^)+(0.0485P)^2^+30.5127P] where P=(Fo^2^+2Fc^2^)/3'
_refine_ls_weighting_scheme calc
_refine_ls_wR_factor_gt 0.1733
_refine_ls_wR_factor_ref 0.1874
_reflns_number_gt 2851
_reflns_number_total 3640
_reflns_threshold_expression >2sigma(I)
_cod_data_source_file JSSC-2017-253-360.cif
_cod_data_source_block exp_6276
_cod_original_cell_volume 2232.14(14)
_cod_original_sg_symbol_H-M P43
_cod_database_code 1560416

loop_
_symmetry_equiv_pos_as_xyz
'x, y, z'
'-y, x, z+3/4'
'-x, -y, z+1/2'
'y, -x, z+1/4'

loop_
_atom_site_label
_atom_site_type_symbol
_atom_site_fract_x
_atom_site_fract_y
_atom_site_fract_z
_atom_site_U_iso_or_equiv
_atom_site_adp_type
_atom_site_occupancy
_atom_site_symmetry_multiplicity
_atom_site_calc_flag
_atom_site_refinement_flags
_atom_site_disorder_assembly
_atom_site_disorder_group
Er1 Er 1.02046(8) 0.05055(7) 0.11250(7) 0.0326(2) Uani 1 1 d U . .
Zn1 Zn 0.8227(2) 0.19984(18) 0.48075(15) 0.0364(5) Uani 1 1 d U . .
N1 N 0.9129(13) 0.3548(11) 0.4842(12) 0.045(3) Uani 1 1 d U . .
N2 N 0.7063(12) 0.3260(12) 0.4653(11) 0.043(2) Uani 1 1 d U . .
N3 N 0.6637(13) 0.1197(12) 0.4810(12) 0.045(3) Uani 1 1 d U . .
O1 O 0.2445(10) 0.9227(11) 0.3775(10) 0.055(3) Uani 1 1 d U . .
O2 O 0.1221(10) 0.7992(10) 0.3951(9) 0.047(3) Uani 1 1 d U . .
O3 O 0.9131(9) 0.1215(9) 0.3831(8) 0.034(2) Uani 1 1 d U . .
O4 O 0.9660(9) 0.0930(10) 0.2520(8) 0.037(2) Uani 1 1 d U . .
O5 O 0.8331(11) 0.2158(11) 0.2758(9) 0.051(3) Uani 1 1 d U . .
O6 O 1.1003(9) -0.0711(9) 0.2185(9) 0.038(2) Uani 1 1 d U . .
O7 O 1.2109(10) -0.2143(10) 0.1775(8) 0.042(3) Uani 1 1 d U . .
O8 O 1.1222(9) -0.1100(10) 0.0772(7) 0.033(2) Uani 1 1 d U . .
O9 O 0.8586(10) 0.1662(11) 0.0958(10) 0.059(4) Uani 1 1 d U . .
H9B H 0.8112 0.1325 0.0645 0.088 Uiso 1 1 d R . .
H9C H 0.8318 0.1798 0.1469 0.088 Uiso 1 1 d R . .
C1 C 1.0243(17) 0.3643(16) 0.4983(15) 0.049(3) Uani 1 1 d U . .
H1 H 1.0657 0.3011 0.5069 0.058 Uiso 1 1 calc R . .
C2 C 1.0714(18) 0.4565(17) 0.4999(16) 0.058(4) Uani 1 1 d U . .
H2 H 1.1471 0.4573 0.5074 0.069 Uiso 1 1 calc R . .
C3 C 1.0180(18) 0.5580(17) 0.4912(18) 0.055(4) Uani 1 1 d U . .
H3 H 1.0531 0.6251 0.4982 0.066 Uiso 1 1 calc R . .
C4 C 0.9053(16) 0.5475(16) 0.4707(15) 0.050(3) Uani 1 1 d U . .
H4 H 0.8629 0.6093 0.4590 0.060 Uiso 1 1 calc R . .
C5 C 0.8597(15) 0.4448(15) 0.4684(14) 0.045(3) Uani 1 1 d U . .
C6 C 0.7393(16) 0.4304(15) 0.4558(14) 0.047(3) Uani 1 1 d U . .
C7 C 0.6669(15) 0.5109(16) 0.4390(14) 0.049(3) Uani 1 1 d U . .
H7 H 0.6923 0.5822 0.4311 0.059 Uiso 1 1 calc R . .
C8 C 0.5520(15) 0.4897(16) 0.4328(13) 0.046(3) Uani 1 1 d U . .
C9 C 0.5219(16) 0.3855(16) 0.4409(14) 0.050(3) Uani 1 1 d U . .
H9 H 0.4481 0.3674 0.4354 0.060 Uiso 1 1 calc R . .
C10 C 0.6005(16) 0.2996(15) 0.4578(13) 0.046(3) Uani 1 1 d U . .
C11 C 0.5759(16) 0.1810(16) 0.4719(14) 0.048(3) Uani 1 1 d U . .
C12 C 0.4710(17) 0.1407(16) 0.4799(15) 0.051(3) Uani 1 1 d U . .
H12 H 0.4097 0.1843 0.4702 0.062 Uiso 1 1 calc R . .
C13 C 0.4622(17) 0.0320(17) 0.5031(16) 0.054(4) Uani 1 1 d U . .
H13 H 0.3922 0.0054 0.5146 0.065 Uiso 1 1 calc R . .
C14 C 0.5460(16) -0.0395(16) 0.5107(15) 0.049(4) Uani 1 1 d U . .
H14 H 0.5376 -0.1134 0.5244 0.059 Uiso 1 1 calc R . .
C15 C 0.6522(16) 0.0140(15) 0.4945(15) 0.047(3) Uani 1 1 d U . .
H15 H 0.7148 -0.0295 0.4938 0.056 Uiso 1 1 calc R . .
C16 C 0.4690(16) 0.5764(16) 0.4202(14) 0.048(3) Uani 1 1 d U . .
C17 C 0.4963(17) 0.6842(18) 0.4178(15) 0.056(3) Uani 1 1 d U . .
H17 H 0.5693 0.7042 0.4254 0.067 Uiso 1 1 calc R . .
C18 C 0.4177(15) 0.7665(16) 0.4042(14) 0.051(3) Uani 1 1 d U . .
H18 H 0.4396 0.8391 0.3975 0.061 Uiso 1 1 calc R . .
C19 C 0.3059(17) 0.7391(17) 0.4008(15) 0.052(3) Uani 1 1 d U . .
C20 C 0.2805(17) 0.6359(17) 0.4001(15) 0.058(3) Uani 1 1 d U . .
H20 H 0.2069 0.6171 0.3946 0.069 Uiso 1 1 calc R . .
C21 C 0.3602(16) 0.5481(17) 0.4074(15) 0.055(3) Uani 1 1 d U . .
H21 H 0.3388 0.4750 0.4036 0.067 Uiso 1 1 calc R . .
C22 C 0.2191(16) 0.8252(17) 0.3901(14) 0.049(4) Uani 1 1 d U . .
C23 C 0.9027(14) 0.1484(14) 0.3043(13) 0.035(3) Uani 1 1 d U . .
C24 C 1.1483(14) -0.1347(14) 0.1612(12) 0.032(3) Uani 1 1 d U . .

loop_
_atom_site_aniso_label
_atom_site_aniso_U_11
_atom_site_aniso_U_22
_atom_site_aniso_U_33
_atom_site_aniso_U_23
_atom_site_aniso_U_13
_atom_site_aniso_U_12
Er1 0.0361(6) 0.0349(6) 0.0268(4) -0.0011(4) 0.0014(5) -0.0017(4)
Zn1 0.0357(13) 0.0384(13) 0.0351(12) -0.0016(10) -0.0001(10) 0.0118(10)
N1 0.044(5) 0.038(5) 0.053(5) 0.005(5) 0.001(5) 0.014(4)
N2 0.038(5) 0.042(5) 0.049(5) 0.000(4) 0.002(4) 0.012(4)
N3 0.042(5) 0.043(5) 0.049(5) 0.000(5) -0.003(5) 0.009(5)
O1 0.056(6) 0.052(6) 0.057(7) -0.001(6) -0.010(6) 0.011(5)
O2 0.032(5) 0.043(6) 0.064(7) 0.006(5) -0.005(5) 0.017(5)
O3 0.023(4) 0.040(5) 0.038(5) -0.001(4) 0.005(4) -0.009(4)
O4 0.048(6) 0.031(5) 0.032(5) 0.004(4) 0.006(5) 0.015(4)
O5 0.056(7) 0.050(7) 0.048(7) -0.006(6) 0.008(6) 0.014(6)
O6 0.041(5) 0.033(5) 0.041(6) -0.010(5) 0.003(5) 0.013(4)
O7 0.050(7) 0.038(7) 0.038(7) 0.003(5) 0.009(5) 0.011(5)
O8 0.027(5) 0.044(6) 0.027(5) 0.000(5) 0.010(4) 0.004(5)
O9 0.039(7) 0.079(9) 0.058(9) -0.023(7) -0.013(6) 0.019(6)
C1 0.040(6) 0.047(6) 0.060(6) 0.002(6) 0.005(6) 0.007(5)
C2 0.050(7) 0.055(7) 0.069(8) -0.002(7) 0.001(7) 0.009(7)
C3 0.046(7) 0.044(7) 0.074(7) 0.004(7) 0.001(7) 0.009(6)
C4 0.044(6) 0.043(6) 0.062(6) 0.005(6) -0.004(6) 0.014(5)
C5 0.034(5) 0.047(5) 0.053(6) 0.003(5) 0.002(5) 0.011(5)
C6 0.042(5) 0.043(5) 0.057(5) 0.000(5) -0.002(5) 0.012(5)
C7 0.039(5) 0.045(5) 0.063(6) 0.005(5) 0.002(5) 0.016(5)
C8 0.037(5) 0.044(6) 0.056(6) 0.004(5) -0.006(5) 0.018(5)
C9 0.043(5) 0.049(5) 0.059(6) 0.004(5) -0.009(5) 0.014(5)
C10 0.042(5) 0.045(5) 0.052(5) -0.001(5) -0.007(5) 0.010(5)
C11 0.040(5) 0.050(5) 0.054(6) -0.003(5) -0.008(5) 0.011(5)
C12 0.042(6) 0.051(6) 0.061(6) -0.002(6) -0.007(6) 0.006(6)
C13 0.042(7) 0.055(7) 0.065(8) -0.001(7) -0.006(6) 0.008(6)
C14 0.037(7) 0.043(7) 0.066(8) 0.004(7) 0.001(7) -0.001(6)
C15 0.035(6) 0.046(6) 0.058(7) -0.006(6) -0.004(6) 0.007(6)
C16 0.042(5) 0.044(6) 0.059(6) 0.005(5) -0.004(5) 0.013(5)
C17 0.042(6) 0.055(6) 0.070(7) 0.004(6) -0.006(6) 0.009(6)
C18 0.039(6) 0.048(6) 0.066(6) 0.000(6) -0.003(6) 0.013(5)
C19 0.046(6) 0.047(6) 0.062(6) 0.007(6) -0.004(6) 0.013(6)
C20 0.045(6) 0.054(6) 0.074(6) 0.008(6) -0.001(6) 0.011(5)
C21 0.041(6) 0.053(6) 0.072(6) 0.006(6) -0.005(6) 0.010(6)
C22 0.044(7) 0.048(7) 0.056(8) 0.008(6) -0.008(6) 0.012(6)
C23 0.028(6) 0.028(6) 0.048(6) -0.001(6) -0.001(6) 0.014(5)
C24 0.031(7) 0.029(7) 0.034(7) 0.004(6) -0.002(6) 0.005(6)

loop_
_atom_type_symbol
_atom_type_description
_atom_type_scat_dispersion_real
_atom_type_scat_dispersion_imag
_atom_type_scat_source
C C 0.0181 0.0091 'International Tables Vol C Tables 4.2.6.8 and 6.1.1.4'
H H 0.0000 0.0000 'International Tables Vol C Tables 4.2.6.8 and 6.1.1.4'
N N 0.0311 0.0180 'International Tables Vol C Tables 4.2.6.8 and 6.1.1.4'
O O 0.0492 0.0322 'International Tables Vol C Tables 4.2.6.8 and 6.1.1.4'
Zn Zn -1.5491 0.6778 'International Tables Vol C Tables 4.2.6.8 and 6.1.1.4'
Er Er -9.4367 3.9380 'International Tables Vol C Tables 4.2.6.8 and 6.1.1.4'

loop_
_geom_angle_atom_site_label_1
_geom_angle_atom_site_label_2
_geom_angle_atom_site_label_3
_geom_angle
_geom_angle_site_symmetry_1
_geom_angle_site_symmetry_3
O4 Er1 O6 151.6(4) . 2_644
O4 Er1 O8 123.3(4) . .
O6 Er1 O8 82.5(4) 2_644 .
O4 Er1 O6 69.1(4) . .
O6 Er1 O6 132.4(3) 2_644 .
O8 Er1 O6 54.8(4) . .
O4 Er1 O4 124.9(3) . 2_644
O6 Er1 O4 67.8(4) 2_644 2_644
O8 Er1 O4 78.0(4) . 2_644
O6 Er1 O4 115.5(4) . 2_644
O4 Er1 O2 89.8(5) . 2_754
O6 Er1 O2 81.5(4) 2_644 2_754
O8 Er1 O2 82.4(4) . 2_754
O6 Er1 O2 73.6(4) . 2_754
O4 Er1 O2 145.3(5) 2_644 2_754
O4 Er1 O3 80.3(4) . 2_644
O6 Er1 O3 119.1(4) 2_644 2_644
O8 Er1 O3 80.3(4) . 2_644
O6 Er1 O3 77.1(4) . 2_644
O4 Er1 O3 51.6(4) 2_644 2_644
O2 Er1 O3 150.7(4) 2_754 2_644
O4 Er1 O9 74.0(5) . .
O6 Er1 O9 88.2(5) 2_644 .
O8 Er1 O9 151.1(4) . .
O6 Er1 O9 139.4(5) . .
O4 Er1 O9 73.1(4) 2_644 .
O2 Er1 O9 123.3(4) 2_754 .
O3 Er1 O9 80.5(4) 2_644 .
O4 Er1 O1 77.2(5) . 2_754
O6 Er1 O1 76.2(4) 2_644 2_754
O8 Er1 O1 131.4(4) . 2_754
O6 Er1 O1 114.8(5) . 2_754
O4 Er1 O1 129.6(4) 2_644 2_754
O2 Er1 O1 51.8(4) 2_754 2_754
O3 Er1 O1 147.9(4) 2_644 2_754
O9 Er1 O1 71.5(4) . 2_754
O4 Er1 C22 83.8(5) . 2_754
O6 Er1 C22 76.7(5) 2_644 2_754
O8 Er1 C22 106.5(5) . 2_754
O6 Er1 C22 94.7(5) . 2_754
O4 Er1 C22 143.4(5) 2_644 2_754
O2 Er1 C22 25.7(5) 2_754 2_754
O3 Er1 C22 163.9(5) 2_644 2_754
O9 Er1 C22 97.7(6) . 2_754
O1 Er1 C22 26.2(5) 2_754 2_754
O4 Er1 C24 96.0(4) . .
O6 Er1 C24 107.5(5) 2_644 .
O8 Er1 C24 27.9(4) . .
O6 Er1 C24 27.0(4) . .
O4 Er1 C24 98.8(5) 2_644 .
O2 Er1 C24 74.7(5) 2_754 .
O3 Er1 C24 79.0(4) 2_644 .
O9 Er1 C24 158.5(5) . .
O1 Er1 C24 125.7(5) 2_754 .
C22 Er1 C24 100.1(6) 2_754 .
O4 Er1 C23 102.4(5) . 2_644
O6 Er1 C23 94.1(5) 2_644 2_644
O8 Er1 C23 77.8(5) . 2_644
O6 Er1 C23 96.1(5) . 2_644
O4 Er1 C23 26.4(5) 2_644 2_644
O2 Er1 C23 160.2(5) 2_754 2_644
O3 Er1 C23 25.2(5) 2_644 2_644
O9 Er1 C23 75.6(5) . 2_644
O1 Er1 C23 145.9(5) 2_754 2_644
C22 Er1 C23 168.9(6) 2_754 2_644
C24 Er1 C23 88.4(5) . 2_644
O8 Zn1 O3 94.8(4) 3_755 .
O8 Zn1 N2 136.9(6) 3_755 .
O3 Zn1 N2 128.2(6) . .
O8 Zn1 N3 93.1(5) 3_755 .
O3 Zn1 N3 105.6(5) . .
N2 Zn1 N3 74.2(6) . .
O8 Zn1 N1 107.3(6) 3_755 .
O3 Zn1 N1 98.5(5) . .
N2 Zn1 N1 73.1(6) . .
N3 Zn1 N1 146.9(5) . .
C5 N1 C1 116.7(17) . .
C5 N1 Zn1 118.4(14) . .
C1 N1 Zn1 124.8(12) . .
C10 N2 C6 120.6(15) . .
C10 N2 Zn1 118.9(12) . .
C6 N2 Zn1 120.2(12) . .
C15 N3 C11 119.2(18) . .
C15 N3 Zn1 122.5(12) . .
C11 N3 Zn1 118.1(13) . .
C22 O1 Er1 92.5(11) . 4_575
C22 O2 Er1 95.8(12) . 4_575
C23 O3 Zn1 120.2(11) . .
C23 O3 Er1 97.9(10) . 4_665
Zn1 O3 Er1 141.9(6) . 4_665
C23 O4 Er1 149.3(11) . .
C23 O4 Er1 98.0(10) . 4_665
Er1 O4 Er1 112.5(5) . 4_665
C24 O6 Er1 153.1(11) . 4_665
C24 O6 Er1 96.5(10) . .
Er1 O6 Er1 110.4(4) 4_665 .
C24 O8 Zn1 119.8(11) . 3_754
C24 O8 Er1 95.7(9) . .
Zn1 O8 Er1 144.5(6) 3_754 .
C2 C1 N1 121.7(19) . .
C1 C2 C3 125(2) . .
C2 C3 C4 113(2) . .
C5 C4 C3 118.8(17) . .
N1 C5 C4 124.5(18) . .
N1 C5 C6 114.6(17) . .
C4 C5 C6 120.7(16) . .
N2 C6 C7 121.1(19) . .
N2 C6 C5 113.1(15) . .
C7 C6 C5 125.8(19) . .
C6 C7 C8 121.6(19) . .
C9 C8 C7 116.0(16) . .
C9 C8 C16 120.5(18) . .
C7 C8 C16 123.5(18) . .
C8 C9 C10 121.9(18) . .
N2 C10 C9 118.7(18) . .
N2 C10 C11 114.6(15) . .
C9 C10 C11 126.6(18) . .
N3 C11 C12 123.0(19) . .
N3 C11 C10 113.8(18) . .
C12 C11 C10 123.1(17) . .
C13 C12 C11 116.1(18) . .
C14 C13 C12 126(2) . .
C13 C14 C15 111.5(18) . .
N3 C15 C14 123.7(17) . .
C17 C16 C21 118.3(17) . .
C17 C16 C8 121.9(18) . .
C21 C16 C8 119.7(19) . .
C16 C17 C18 122(2) . .
C17 C18 C19 119.9(19) . .
C20 C19 C18 117.6(19) . .
C20 C19 C22 121(2) . .
C18 C19 C22 121.5(19) . .
C19 C20 C21 124(2) . .
C16 C21 C20 118(2) . .
O2 C22 O1 119.8(17) . .
O2 C22 C19 119.6(19) . .
O1 C22 C19 120.6(19) . .
O2 C22 Er1 58.5(9) . 4_575
O1 C22 Er1 61.4(10) . 4_575
C19 C22 Er1 176.8(15) . 4_575
O3 C23 O5 124.7(17) . .
O3 C23 O4 112.5(14) . .
O5 C23 O4 122.6(17) . .
O3 C23 Er1 56.9(8) . 4_665
O5 C23 Er1 175.0(14) . 4_665
O4 C23 Er1 55.6(8) . 4_665
O7 C24 O6 127.2(16) . .
O7 C24 O8 120.1(15) . .
O6 C24 O8 112.6(14) . .
O7 C24 Er1 174.9(13) . .
O6 C24 Er1 56.5(8) . .
O8 C24 Er1 56.4(8) . .

loop_
_geom_bond_atom_site_label_1
_geom_bond_atom_site_label_2
_geom_bond_distance
_geom_bond_site_symmetry_2
Er1 O4 2.258(12) .
Er1 O6 2.328(13) 2_644
Er1 O8 2.378(12) .
Er1 O6 2.384(13) .
Er1 O4 2.394(11) 2_644
Er1 O2 2.416(12) 2_754
Er1 O3 2.429(12) 2_644
Er1 O9 2.439(12) .
Er1 O1 2.475(12) 2_754
Er1 C22 2.817(18) 2_754
Er1 C24 2.840(17) .
Er1 C23 2.872(16) 2_644
Zn1 O8 1.936(11) 3_755
Zn1 O3 2.069(12) .
Zn1 N2 2.106(14) .
Zn1 N3 2.171(17) .
Zn1 N1 2.187(16) .
N1 C5 1.30(2) .
N1 C1 1.38(3) .
N2 C10 1.34(2) .
N2 C6 1.34(2) .
N3 C15 1.31(2) .
N3 C11 1.31(2) .
O1 C22 1.24(2) .
O1 Er1 2.475(12) 4_575
O2 C22 1.23(2) .
O2 Er1 2.416(12) 4_575
O3 C23 1.23(2) .
O3 Er1 2.429(12) 4_665
O4 C23 1.29(2) .
O4 Er1 2.394(11) 4_665
O5 C23 1.26(2) .
O6 C24 1.30(2) .
O6 Er1 2.328(13) 4_665
O7 C24 1.26(2) .
O8 C24 1.335(19) .
O8 Zn1 1.936(11) 3_754
C1 C2 1.26(3) .
C2 C3 1.40(3) .
C3 C4 1.41(3) .
C4 C5 1.37(3) .
C5 C6 1.49(3) .
C6 C7 1.34(2) .
C7 C8 1.43(3) .
C8 C9 1.33(3) .
C8 C16 1.48(2) .
C9 C10 1.44(2) .
C10 C11 1.49(3) .
C11 C12 1.38(3) .
C12 C13 1.37(3) .
C13 C14 1.35(3) .
C14 C15 1.47(3) .
C16 C17 1.36(3) .
C16 C21 1.38(3) .
C17 C18 1.40(2) .
C18 C19 1.40(3) .
C19 C20 1.30(3) .
C19 C22 1.50(2) .
C20 C21 1.45(3) .
C22 Er1 2.817(18) 4_575
C23 Er1 2.872(16) 4_665
